data_4100961
_journal_name_full 'Journal of the American Chemical Society'
_journal_year 2005
_chemical_formula_sum 'C51 H36 F9 N2 O5 P2 Re S'
_chemical_formula_weight 1208.02
_space_group_IT_number 2
_symmetry_cell_setting triclinic
_symmetry_space_group_name_Hall '-P 1'
_symmetry_space_group_name_H-M 'P -1'
_cell_angle_alpha 116.249(3)
_cell_angle_beta 79.374(6)
_cell_angle_gamma 95.966(4)
_cell_formula_units_Z 2
_cell_length_a 15.5782(16)
_cell_length_b 13.5247(11)
_cell_length_c 13.0531(9)
_cell_measurement_temperature 253(2)
_cell_volume 2423.5(4)
_diffrn_ambient_temperature 253(2)
_exptl_crystal_density_diffrn 1.655
_cod_database_code 4100961

loop_
_symmetry_equiv_pos_as_xyz
'x, y, z'
'-x, -y, -z'

loop_
_atom_site_label
_atom_site_type_symbol
_atom_site_fract_x
_atom_site_fract_y
_atom_site_fract_z
_atom_site_U_iso_or_equiv
_atom_site_adp_type
_atom_site_occupancy
_atom_site_symmetry_multiplicity
_atom_site_calc_flag
_atom_site_refinement_flags
_atom_site_disorder_assembly
_atom_site_disorder_group
Re1 Re 0.246263(8) -0.102099(10) 0.949581(11) 0.02809(5) Uani 1 1 d . . .
P1 P 0.22081(7) -0.15191(9) 1.10906(9) 0.0394(2) Uani 1 1 d . . .
P2 P 0.27296(6) -0.04706(8) 0.79318(7) 0.03167(18) Uani 1 1 d . . .
F1 F 0.5331(3) -0.3602(4) 1.1186(7) 0.170(3) Uani 1 1 d . . .
F2 F 0.1625(3) 0.2061(4) 1.5854(3) 0.1127(16) Uani 1 1 d . . .
F3 F -0.1012(3) -0.4167(4) 1.1479(5) 0.1204(17) Uani 1 1 d . . .
F4 F 0.6153(2) -0.1686(4) 0.4880(4) 0.1152(17) Uani 1 1 d . . .
F5 F 0.2768(3) 0.4293(3) 0.9091(4) 0.0867(11) Uani 1 1 d . . .
F6 F -0.0123(2) -0.2380(3) 0.5123(4) 0.0961(13) Uani 1 1 d . . .
O1 O 0.1020(2) 0.0662(3) 1.0722(3) 0.0588(8) Uani 1 1 d . . .
O2 O 0.3957(2) 0.0501(3) 1.0612(3) 0.0534(8) Uani 1 1 d . . .
N1 N 0.15476(19) -0.2296(2) 0.8562(3) 0.0331(6) Uani 1 1 d . . .
N2 N 0.3238(2) -0.2490(3) 0.8449(3) 0.0402(7) Uani 1 1 d . . .
C1 C 0.1602(2) 0.0079(3) 1.0285(3) 0.0376(8) Uani 1 1 d . . .
C2 C 0.3381(2) -0.0054(3) 1.0199(3) 0.0383(8) Uani 1 1 d . . .
C3 C 0.0693(2) -0.2141(3) 0.8622(4) 0.0404(8) Uani 1 1 d . . .
H3 H 0.0467 -0.1449 0.9113 0.049 Uiso 1 1 calc R . .
C4 C 0.0142(3) -0.2954(4) 0.7994(4) 0.0485(10) Uani 1 1 d . . .
H4 H -0.0442 -0.2808 0.8065 0.058 Uiso 1 1 calc R . .
C5 C 0.0458(3) -0.3984(4) 0.7260(4) 0.0481(10) Uani 1 1 d . . .
C6 C 0.1335(3) -0.4144(4) 0.7195(4) 0.0462(9) Uani 1 1 d . . .
H6 H 0.1570 -0.4831 0.6710 0.055 Uiso 1 1 calc R . .
C7 C 0.1865(2) -0.3295(3) 0.7842(3) 0.0383(8) Uani 1 1 d . . .
C8 C 0.2808(3) -0.3411(3) 0.7753(4) 0.0425(9) Uani 1 1 d . . .
C9 C 0.3242(3) -0.4364(4) 0.7013(5) 0.0633(14) Uani 1 1 d . . .
H9 H 0.2936 -0.4974 0.6541 0.076 Uiso 1 1 calc R . .
C10 C 0.4131(4) -0.4423(5) 0.6965(6) 0.0763(18) Uani 1 1 d . . .
C11 C 0.4557(3) -0.3507(4) 0.7679(6) 0.0747(17) Uani 1 1 d . . .
H11 H 0.5154 -0.3518 0.7674 0.090 Uiso 1 1 calc R . .
C12 C 0.4099(3) -0.2577(4) 0.8398(5) 0.0566(12) Uani 1 1 d . . .
H12 H 0.4400 -0.1969 0.8882 0.068 Uiso 1 1 calc R . .
C13 C -0.0110(4) -0.4889(5) 0.6522(5) 0.0746(16) Uani 1 1 d . . .
H13A H -0.0702 -0.4805 0.6917 0.112 Uiso 1 1 calc R . .
H13B H 0.0096 -0.5591 0.6376 0.112 Uiso 1 1 calc R . .
H13C H -0.0089 -0.4849 0.5802 0.112 Uiso 1 1 calc R . .
C14 C 0.4600(5) -0.5491(6) 0.6173(8) 0.123(4) Uani 1 1 d . . .
H14A H 0.5148 -0.5330 0.5794 0.184 Uiso 1 1 calc R . .
H14B H 0.4245 -0.5960 0.5604 0.184 Uiso 1 1 calc R . .
H14C H 0.4703 -0.5858 0.6621 0.184 Uiso 1 1 calc R . .
C15 C 0.3141(3) -0.2187(4) 1.1160(5) 0.0545(12) Uani 1 1 d . . .
C16 C 0.3327(4) -0.3281(4) 1.0375(6) 0.0724(17) Uani 1 1 d . . .
H16 H 0.2956 -0.3684 0.9840 0.087 Uiso 1 1 calc R . .
C17 C 0.4063(4) -0.3764(6) 1.0392(9) 0.101(3) Uani 1 1 d . . .
H17 H 0.4178 -0.4501 0.9900 0.121 Uiso 1 1 calc R . .
C18 C 0.4613(4) -0.3133(6) 1.1147(9) 0.111(3) Uani 1 1 d . . .
C19 C 0.4507(4) -0.2075(6) 1.1832(8) 0.098(3) Uani 1 1 d . . .
H19 H 0.4931 -0.1662 1.2280 0.118 Uiso 1 1 calc R . .
C20 C 0.3740(4) -0.1580(6) 1.1873(7) 0.0805(19) Uani 1 1 d . . .
H20 H 0.3639 -0.0845 1.2381 0.097 Uiso 1 1 calc R . .
C21 C 0.2022(3) -0.0386(4) 1.2544(4) 0.0494(10) Uani 1 1 d . . .
C22 C 0.2166(3) 0.0703(4) 1.2759(4) 0.0506(10) Uani 1 1 d . . .
H22 H 0.2351 0.0887 1.2144 0.061 Uiso 1 1 calc R . .
C23 C 0.2040(3) 0.1535(5) 1.3881(4) 0.0638(13) Uani 1 1 d . . .
H23 H 0.2143 0.2271 1.4023 0.077 Uiso 1 1 calc R . .
C24 C 0.1763(4) 0.1249(7) 1.4763(4) 0.081(2) Uani 1 1 d . . .
C25 C 0.1606(5) 0.0196(8) 1.4592(5) 0.103(3) Uani 1 1 d . . .
H25 H 0.1409 0.0031 1.5216 0.123 Uiso 1 1 calc R . .
C26 C 0.1740(5) -0.0642(6) 1.3478(5) 0.083(2) Uani 1 1 d . . .
H26 H 0.1641 -0.1374 1.3354 0.100 Uiso 1 1 calc R . .
C27 C 0.1257(3) -0.2412(4) 1.1163(4) 0.0499(10) Uani 1 1 d . . .
C28 C 0.0449(3) -0.2053(4) 1.1181(5) 0.0569(11) Uani 1 1 d . . .
H28 H 0.0426 -0.1398 1.1117 0.068 Uiso 1 1 calc R . .
C29 C -0.0320(4) -0.2629(5) 1.1291(5) 0.0711(15) Uani 1 1 d . . .
H29 H -0.0857 -0.2367 1.1320 0.085 Uiso 1 1 calc R . .
C30 C -0.0259(4) -0.3599(6) 1.1356(7) 0.086(2) Uani 1 1 d . . .
C31 C 0.0498(5) -0.4001(6) 1.1319(8) 0.098(3) Uani 1 1 d . . .
H31 H 0.0509 -0.4670 1.1357 0.118 Uiso 1 1 calc R . .
C32 C 0.1276(4) -0.3407(5) 1.1224(7) 0.0805(19) Uani 1 1 d . . .
H32 H 0.1806 -0.3681 1.1201 0.097 Uiso 1 1 calc R . .
C33 C 0.3765(3) -0.0868(3) 0.6940(3) 0.0417(8) Uani 1 1 d . . .
C34 C 0.4511(3) -0.0811(4) 0.7410(4) 0.0497(10) Uani 1 1 d . . .
H34 H 0.4467 -0.0583 0.8202 0.060 Uiso 1 1 calc R . .
C35 C 0.5321(3) -0.1088(5) 0.6716(5) 0.0648(14) Uani 1 1 d . . .
H35 H 0.5818 -0.1051 0.7033 0.078 Uiso 1 1 calc R . .
C36 C 0.5368(3) -0.1414(5) 0.5567(5) 0.0746(17) Uani 1 1 d . . .
C37 C 0.4665(4) -0.1471(6) 0.5066(4) 0.0822(19) Uani 1 1 d . . .
H37 H 0.4726 -0.1688 0.4274 0.099 Uiso 1 1 calc R . .
C38 C 0.3852(3) -0.1199(5) 0.5756(4) 0.0625(13) Uani 1 1 d . . .
H38 H 0.3363 -0.1239 0.5422 0.075 Uiso 1 1 calc R . .
C39 C 0.2734(2) 0.1004(3) 0.8329(3) 0.0379(8) Uani 1 1 d . . .
C40 C 0.2657(3) 0.1793(3) 0.9467(4) 0.0482(10) Uani 1 1 d . . .
H40 H 0.2604 0.1574 1.0059 0.058 Uiso 1 1 calc R . .
C41 C 0.2660(4) 0.2906(4) 0.9731(5) 0.0632(13) Uani 1 1 d . . .
H41 H 0.2605 0.3436 1.0495 0.076 Uiso 1 1 calc R . .
C42 C 0.2747(3) 0.3208(4) 0.8844(5) 0.0580(12) Uani 1 1 d . . .
C43 C 0.2827(3) 0.2469(4) 0.7718(5) 0.0566(12) Uani 1 1 d . . .
H43 H 0.2884 0.2701 0.7135 0.068 Uiso 1 1 calc R . .
C44 C 0.2821(3) 0.1357(4) 0.7457(4) 0.0464(9) Uani 1 1 d . . .
H44 H 0.2877 0.0838 0.6688 0.056 Uiso 1 1 calc R . .
C45 C 0.1886(2) -0.1029(3) 0.7005(3) 0.0363(7) Uani 1 1 d . . .
C46 C 0.1135(3) -0.0431(3) 0.7251(4) 0.0413(8) Uani 1 1 d . . .
H46 H 0.1094 0.0283 0.7839 0.050 Uiso 1 1 calc R . .
C47 C 0.0449(3) -0.0898(4) 0.6621(4) 0.0550(11) Uani 1 1 d . . .
H47 H -0.0054 -0.0506 0.6786 0.066 Uiso 1 1 calc R . .
C48 C 0.0532(3) -0.1943(4) 0.5757(4) 0.0575(12) Uani 1 1 d . . .
C49 C 0.1248(3) -0.2565(4) 0.5504(4) 0.0531(11) Uani 1 1 d . . .
H49 H 0.1280 -0.3281 0.4919 0.064 Uiso 1 1 calc R . .
C50 C 0.1923(3) -0.2105(3) 0.6139(3) 0.0439(9) Uani 1 1 d . . .
H50 H 0.2410 -0.2521 0.5986 0.053 Uiso 1 1 calc R . .
C51 C 0.6987(4) -0.5259(6) 0.7021(6) 0.0810(18) Uani 1 1 d . . .
S1 S 0.73773(10) -0.42456(14) 0.65077(14) 0.0744(4) Uani 1 1 d . . .
O3 O 0.7742(4) -0.3392(5) 0.7470(5) 0.1160(19) Uani 1 1 d . . .
O4 O 0.6613(3) -0.3953(5) 0.6255(6) 0.1172(19) Uani 1 1 d . . .
O5 O 0.8000(3) -0.4813(5) 0.5526(4) 0.1034(17) Uani 1 1 d . . .
F7 F 0.6334(3) -0.4888(4) 0.7906(4) 0.1148(15) Uani 1 1 d . . .
F8 F 0.7603(3) -0.5570(5) 0.7377(5) 0.1239(17) Uani 1 1 d . . .
F9 F 0.6671(3) -0.6164(4) 0.6194(4) 0.1201(17) Uani 1 1 d . . .

loop_
_atom_site_aniso_label
_atom_site_aniso_U_11
_atom_site_aniso_U_22
_atom_site_aniso_U_33
_atom_site_aniso_U_23
_atom_site_aniso_U_13
_atom_site_aniso_U_12
Re1 0.02622(7) 0.02613(8) 0.02946(7) 0.00936(5) -0.00457(5) 0.00244(5)
P1 0.0427(5) 0.0390(5) 0.0456(5) 0.0252(4) -0.0147(4) -0.0070(4)
P2 0.0325(4) 0.0324(5) 0.0261(4) 0.0094(3) -0.0049(3) -0.0018(3)
F1 0.088(3) 0.122(4) 0.367(10) 0.138(5) -0.124(5) -0.020(3)
F2 0.102(3) 0.167(4) 0.0322(15) 0.007(2) -0.0143(17) 0.009(3)
F3 0.078(3) 0.118(4) 0.190(5) 0.100(4) -0.023(3) -0.050(2)
F4 0.055(2) 0.145(4) 0.084(3) 0.011(2) 0.0325(18) 0.001(2)
F5 0.106(3) 0.0395(16) 0.133(3) 0.0442(19) -0.057(2) -0.0215(16)
F6 0.077(2) 0.078(2) 0.111(3) 0.001(2) -0.066(2) 0.0006(18)
O1 0.0462(17) 0.0461(18) 0.068(2) 0.0104(15) 0.0018(15) 0.0188(14)
O2 0.0431(16) 0.062(2) 0.0507(17) 0.0187(15) -0.0191(13) -0.0127(14)
N1 0.0318(15) 0.0250(14) 0.0371(15) 0.0082(12) -0.0057(12) 0.0020(11)
N2 0.0290(15) 0.0335(17) 0.0517(19) 0.0114(14) -0.0073(13) 0.0046(12)
C1 0.0385(19) 0.0301(18) 0.0370(18) 0.0074(14) -0.0067(15) 0.0032(14)
C2 0.0336(18) 0.049(2) 0.0318(17) 0.0172(16) -0.0046(14) 0.0010(15)
C3 0.0320(18) 0.040(2) 0.046(2) 0.0160(17) -0.0049(15) 0.0049(15)
C4 0.0305(19) 0.057(3) 0.059(3) 0.025(2) -0.0131(17) -0.0068(17)
C5 0.048(2) 0.044(2) 0.049(2) 0.0175(19) -0.0158(18) -0.0126(18)
C6 0.048(2) 0.037(2) 0.044(2) 0.0090(17) -0.0102(17) -0.0033(17)
C7 0.0345(18) 0.039(2) 0.0404(19) 0.0159(16) -0.0061(15) 0.0024(15)
C8 0.038(2) 0.033(2) 0.048(2) 0.0089(16) -0.0068(16) 0.0064(15)
C9 0.050(3) 0.036(2) 0.080(3) 0.002(2) -0.008(2) 0.0127(19)
C10 0.050(3) 0.049(3) 0.103(4) 0.007(3) -0.003(3) 0.023(2)
C11 0.037(2) 0.053(3) 0.112(5) 0.014(3) -0.008(3) 0.018(2)
C12 0.030(2) 0.048(3) 0.079(3) 0.015(2) -0.010(2) 0.0058(17)
C13 0.067(3) 0.070(4) 0.073(4) 0.016(3) -0.030(3) -0.024(3)
C14 0.070(4) 0.080(5) 0.154(8) -0.013(5) -0.011(4) 0.043(4)
C15 0.050(2) 0.052(3) 0.085(3) 0.046(3) -0.032(2) -0.014(2)
C16 0.067(3) 0.047(3) 0.129(5) 0.052(3) -0.051(3) -0.015(2)
C17 0.071(4) 0.073(4) 0.197(9) 0.081(5) -0.061(5) -0.011(3)
C18 0.066(4) 0.080(5) 0.242(10) 0.105(6) -0.079(5) -0.024(3)
C19 0.076(4) 0.096(5) 0.170(8) 0.085(5) -0.083(5) -0.040(4)
C20 0.075(4) 0.075(4) 0.127(5) 0.064(4) -0.063(4) -0.028(3)
C21 0.053(2) 0.063(3) 0.036(2) 0.0251(19) -0.0128(17) -0.010(2)
C22 0.050(2) 0.064(3) 0.034(2) 0.0190(19) -0.0081(17) -0.009(2)
C23 0.063(3) 0.074(4) 0.040(2) 0.010(2) -0.011(2) -0.001(2)
C24 0.062(3) 0.129(6) 0.033(2) 0.019(3) -0.015(2) -0.012(3)
C25 0.105(5) 0.166(8) 0.046(3) 0.061(4) -0.016(3) -0.033(5)
C26 0.107(5) 0.105(5) 0.059(3) 0.057(4) -0.024(3) -0.031(4)
C27 0.050(2) 0.056(3) 0.058(3) 0.037(2) -0.0173(19) -0.0162(19)
C28 0.048(2) 0.060(3) 0.069(3) 0.036(2) -0.006(2) -0.007(2)
C29 0.049(3) 0.073(4) 0.090(4) 0.039(3) -0.004(3) -0.014(2)
C30 0.062(4) 0.100(5) 0.116(5) 0.068(4) -0.022(3) -0.036(3)
C31 0.092(5) 0.079(5) 0.162(8) 0.087(5) -0.042(5) -0.039(4)
C32 0.065(3) 0.079(4) 0.138(6) 0.080(4) -0.040(4) -0.027(3)
C33 0.0375(19) 0.041(2) 0.0339(18) 0.0080(15) -0.0002(15) -0.0049(15)
C34 0.038(2) 0.055(3) 0.040(2) 0.0092(18) -0.0019(16) -0.0047(18)
C35 0.036(2) 0.075(3) 0.060(3) 0.012(2) 0.001(2) -0.007(2)
C36 0.041(3) 0.084(4) 0.060(3) 0.007(3) 0.014(2) -0.008(2)
C37 0.071(4) 0.104(5) 0.038(2) 0.012(3) 0.014(2) -0.008(3)
C38 0.054(3) 0.084(4) 0.036(2) 0.018(2) -0.0037(19) -0.009(2)
C39 0.0376(19) 0.039(2) 0.0399(19) 0.0189(16) -0.0113(15) -0.0070(15)
C40 0.067(3) 0.032(2) 0.044(2) 0.0132(17) -0.0176(19) -0.0069(18)
C41 0.085(4) 0.038(3) 0.060(3) 0.011(2) -0.029(3) -0.008(2)
C42 0.060(3) 0.037(2) 0.085(4) 0.029(2) -0.034(3) -0.016(2)
C43 0.052(3) 0.065(3) 0.074(3) 0.047(3) -0.022(2) -0.013(2)
C44 0.052(2) 0.044(2) 0.048(2) 0.0240(19) -0.0135(18) -0.0091(18)
C45 0.0415(19) 0.036(2) 0.0314(17) 0.0146(14) -0.0095(14) -0.0037(15)
C46 0.044(2) 0.036(2) 0.041(2) 0.0126(16) -0.0109(16) -0.0027(15)
C47 0.044(2) 0.063(3) 0.059(3) 0.022(2) -0.019(2) 0.002(2)
C48 0.054(3) 0.056(3) 0.060(3) 0.016(2) -0.031(2) -0.007(2)
C49 0.056(3) 0.042(2) 0.050(2) 0.0054(18) -0.023(2) -0.0056(19)
C50 0.045(2) 0.042(2) 0.0381(19) 0.0101(16) -0.0107(16) -0.0008(16)
C51 0.059(3) 0.095(5) 0.069(4) 0.019(3) -0.009(3) 0.002(3)
S1 0.0568(8) 0.0872(11) 0.0679(8) 0.0251(8) -0.0014(6) 0.0088(7)
O3 0.136(5) 0.098(4) 0.088(3) 0.022(3) -0.024(3) -0.037(3)
O4 0.071(3) 0.136(5) 0.158(5) 0.074(4) -0.013(3) 0.024(3)
O5 0.072(3) 0.152(5) 0.073(3) 0.042(3) 0.013(2) 0.027(3)
F7 0.096(3) 0.131(4) 0.092(3) 0.039(3) 0.017(2) -0.005(3)
F8 0.108(3) 0.154(5) 0.152(4) 0.097(4) -0.040(3) 0.001(3)
F9 0.111(3) 0.086(3) 0.115(4) 0.000(3) -0.027(3) -0.010(2)

loop_
_geom_bond_atom_site_label_1
_geom_bond_atom_site_label_2
_geom_bond_distance
_geom_bond_site_symmetry_2
_geom_bond_publ_flag
Re1 C1 1.903(4) . ?
Re1 C2 1.906(4) . ?
Re1 N1 2.182(3) . ?
Re1 N2 2.182(3) . ?
Re1 P1 2.4135(10) . ?
Re1 P2 2.4211(9) . ?
P1 C15 1.824(4) . ?
P1 C27 1.828(4) . ?
P1 C21 1.830(5) . ?
P2 C39 1.825(4) . ?
P2 C45 1.826(4) . ?
P2 C33 1.833(4) . ?
F1 C18 1.360(6) . ?
F2 C24 1.354(7) . ?
F3 C30 1.358(6) . ?
F4 C36 1.354(5) . ?
F5 C42 1.354(5) . ?
F6 C48 1.353(5) . ?
O1 C1 1.153(5) . ?
O2 C2 1.158(5) . ?
N1 C7 1.341(5) . ?
N1 C3 1.352(5) . ?
N2 C12 1.347(5) . ?
N2 C8 1.369(5) . ?
C3 C4 1.372(6) . ?
C4 C5 1.375(6) . ?
C5 C6 1.386(6) . ?
C5 C13 1.501(6) . ?
C6 C7 1.384(6) . ?
C7 C8 1.471(5) . ?
C8 C9 1.376(6) . ?
C9 C10 1.385(7) . ?
C10 C11 1.372(8) . ?
C10 C14 1.519(7) . ?
C11 C12 1.366(6) . ?
C15 C20 1.377(7) . ?
C15 C16 1.401(8) . ?
C16 C17 1.386(7) . ?
C17 C18 1.360(10) . ?
C18 C19 1.318(11) . ?
C19 C20 1.411(9) . ?
C21 C22 1.373(7) . ?
C21 C26 1.395(6) . ?
C22 C23 1.390(6) . ?
C23 C24 1.355(9) . ?
C24 C25 1.343(11) . ?
C25 C26 1.386(10) . ?
C27 C32 1.387(7) . ?
C27 C28 1.387(7) . ?
C28 C29 1.380(7) . ?
C29 C30 1.366(9) . ?
C30 C31 1.332(10) . ?
C31 C32 1.400(8) . ?
C33 C38 1.390(6) . ?
C33 C34 1.392(6) . ?
C34 C35 1.389(6) . ?
C35 C36 1.354(8) . ?
C36 C37 1.354(9) . ?
C37 C38 1.392(7) . ?
C39 C40 1.385(6) . ?
C39 C44 1.398(6) . ?
C40 C41 1.388(6) . ?
C41 C42 1.370(8) . ?
C42 C43 1.354(8) . ?
C43 C44 1.386(7) . ?
C45 C50 1.392(5) . ?
C45 C46 1.397(6) . ?
C46 C47 1.394(6) . ?
C47 C48 1.364(7) . ?
C48 C49 1.369(7) . ?
C49 C50 1.381(6) . ?
C51 F8 1.318(8) . ?
C51 F7 1.334(7) . ?
C51 F9 1.344(7) . ?
C51 S1 1.785(8) . ?
S1 O5 1.413(5) . ?
S1 O4 1.428(5) . ?
S1 O3 1.442(5) . ?
